data_2212347
loop_
_publ_author_name
'Kubo, Kanji'
'Matsumoto, Taisuke'
'Mori, Akira'

_publ_section_title
;
 5-Methyltropolone
;
_journal_coeditor_code RZ2114
_journal_issue 2
_journal_name_full 'Acta Crystallographica Section E'
_journal_page_first o1063
_journal_page_last o1064
_journal_paper_doi 10.1107/S1600536807004035
_journal_volume 63
_journal_year 2007
_chemical_formula_iupac 'C8 H8 O2'
_chemical_formula_moiety 'C8 H8 O2'
_chemical_formula_sum 'C8 H8 O2'
_chemical_formula_weight 136.15
_chemical_name_common
;
5-Methyltropolone
;
_chemical_name_systematic
;
2-hydroxy-5-methyl-2,4,6-cycloheptatrien-1-one
;
_space_group_IT_number 14
_symmetry_cell_setting monoclinic
_symmetry_space_group_name_Hall '-P 2ybc'
_symmetry_space_group_name_H-M 'P 1 21/c 1'
_cell_angle_alpha 90.0000
_cell_angle_beta 110.1031(11)
_cell_angle_gamma 90.0000
_cell_formula_units_Z 8
_cell_length_a 13.628(3)
_cell_length_b 7.1352(14)
_cell_length_c 14.663(3)
_cell_measurement_reflns_used 3212
_cell_measurement_temperature 153.1
_cell_measurement_theta_max 27.5
_cell_measurement_theta_min 3.2
_cell_volume 1338.9(5)
_computing_cell_refinement CrystalClear
_computing_data_collection 'CrystalClear (Rigaku, 1999)'
_computing_data_reduction 'CrystalStructure (Rigaku/MSC & Rigaku Corporation, 2006)'
_computing_molecular_graphics
;
ORTEPIII (Burnett & Johnson, 1996) and MERCURY (Version 1.3; Bruno <i>et
al.</i>,  2002)
;
_computing_publication_material CrystalStructure
_computing_structure_refinement 'CRYSTALS (Betteridge <i>et al.</i>, 2003)'
_computing_structure_solution 'SIR97 (Altomare <i>et al.</i>,  1999)'
_diffrn_detector_area_resol_mean 7.31
_diffrn_measured_fraction_theta_full 0.997
_diffrn_measured_fraction_theta_max 0.997
_diffrn_measurement_device_type 'Rigaku Saturn'
_diffrn_measurement_method \w
_diffrn_radiation_type 'Mo K\a'
_diffrn_radiation_wavelength 0.71070
_diffrn_reflns_av_R_equivalents 0.036
_diffrn_reflns_limit_h_max 17
_diffrn_reflns_limit_h_min -17
_diffrn_reflns_limit_k_max 9
_diffrn_reflns_limit_k_min -8
_diffrn_reflns_limit_l_max 14
_diffrn_reflns_limit_l_min -18
_diffrn_reflns_number 10387
_diffrn_reflns_theta_full 27.48
_diffrn_reflns_theta_max 27.48
_diffrn_standards_decay_% 0
_diffrn_standards_number 0
_exptl_absorpt_coefficient_mu 0.097
_exptl_absorpt_correction_T_max 0.988
_exptl_absorpt_correction_T_min 0.939
_exptl_absorpt_correction_type multi-scan
_exptl_absorpt_process_details '(Jacobson, 1998)'
_exptl_crystal_colour colourless
_exptl_crystal_density_diffrn 1.351
_exptl_crystal_density_method 'not measured'
_exptl_crystal_description prism
_exptl_crystal_F_000 576.00
_exptl_crystal_size_max 0.18
_exptl_crystal_size_mid 0.15
_exptl_crystal_size_min 0.12
_refine_diff_density_max 0.25
_refine_diff_density_min -0.22
_refine_ls_extinction_method none
_refine_ls_goodness_of_fit_ref 1.014
_refine_ls_hydrogen_treatment mixed
_refine_ls_number_parameters 203
_refine_ls_number_reflns 3054
_refine_ls_R_factor_gt 0.0392
_refine_ls_shift/su_max 0.0000
_refine_ls_structure_factor_coef Fsqd
_refine_ls_weighting_details 'w = 1/[0.0007Fo^2^ + \s(Fo^2^)]/(4Fo^2^)'
_refine_ls_weighting_scheme calc
_refine_ls_wR_factor_ref 0.1092
_reflns_number_gt 2143
_reflns_number_total 3054
_reflns_threshold_expression F^2^>2\s(F^2^)
_cod_data_source_file rz2114.cif
_cod_data_source_block I
_cod_original_sg_symbol_H-M 'P 21/c'
_cod_database_code 2212347
_cod_database_fobs_code 2212347

loop_
_symmetry_equiv_pos_site_id
_symmetry_equiv_pos_as_xyz
1 +x,+y,+z
2 -x,1/2+y,1/2-z
3 -x,-y,-z
4 +x,1/2-y,1/2+z

loop_
_atom_site_type_symbol
_atom_site_label
_atom_site_fract_x
_atom_site_fract_y
_atom_site_fract_z
_atom_site_U_iso_or_equiv
_atom_site_adp_type
_atom_site_calc_flag
_atom_site_refinement_flags
_atom_site_occupancy
O O1 0.70585(7) 0.35352(15) 0.78154(7) 0.0346(2) Uani d . 1.00
O O2 0.56648(8) 0.37165(15) 0.60946(7) 0.0340(2) Uani d . 1.00
O O3 0.76150(7) 0.36046(15) 0.59148(7) 0.0353(2) Uani d . 1.00
O O4 0.87887(8) 0.21659(16) 0.75555(7) 0.0323(2) Uani d . 1.00
C C1 0.61290(10) 0.35616(18) 0.77955(10) 0.0248(3) Uani d . 1.00
C C2 0.53141(10) 0.36824(19) 0.68467(10) 0.0253(3) Uani d . 1.00
C C3 0.42559(10) 0.3786(2) 0.66276(10) 0.0294(3) Uani d . 1.00
C C4 0.36498(11) 0.37736(19) 0.72344(10) 0.0290(3) Uani d . 1.00
C C5 0.39403(11) 0.36133(18) 0.82229(10) 0.0266(3) Uani d . 1.00
C C6 0.49885(11) 0.34478(19) 0.88568(10) 0.0281(3) Uani d . 1.00
C C7 0.59059(11) 0.3442(2) 0.86788(10) 0.0287(3) Uani d . 1.00
C C8 0.31104(12) 0.3580(2) 0.86874(12) 0.0369(4) Uani d . 1.00
C C9 0.84963(10) 0.30574(19) 0.59327(9) 0.0248(3) Uani d . 1.00
C C10 0.91986(10) 0.22804(19) 0.68452(9) 0.0243(3) Uani d . 1.00
C C11 1.02070(11) 0.16859(19) 0.70683(10) 0.0273(3) Uani d . 1.00
C C12 1.08565(11) 0.15710(19) 0.65003(10) 0.0271(3) Uani d . 1.00
C C13 1.06513(10) 0.20409(19) 0.55478(10) 0.0257(3) Uani d . 1.00
C C14 0.96811(10) 0.27459(19) 0.49218(9) 0.0261(3) Uani d . 1.00
C C15 0.87782(10) 0.31644(19) 0.50797(9) 0.0258(3) Uani d . 1.00
C C16 1.14871(11) 0.1775(2) 0.51031(11) 0.0320(3) Uani d . 1.00
H H1 0.6419(17) 0.372(3) 0.6336(15) 0.082(7) Uiso d . 1.00
H H2 0.3865 0.3892 0.5954 0.034 Uiso c R 1.00
H H3 0.2918 0.3884 0.6904 0.035 Uiso c R 1.00
H H4 0.5065 0.3300 0.9522 0.035 Uiso c R 1.00
H H5 0.6512 0.3356 0.9244 0.034 Uiso c R 1.00
H H6 0.3291 0.4428 0.9219 0.048 Uiso c R 1.00
H H7 0.3058 0.2348 0.8913 0.048 Uiso c R 1.00
H H8 0.2458 0.3935 0.8222 0.048 Uiso c R 1.00
H H9 0.8106(17) 0.265(3) 0.7349(15) 0.072(6) Uiso d . 1.00
H H10 1.0525 0.1284 0.7722 0.033 Uiso c R 1.00
H H11 1.1538 0.1092 0.6826 0.032 Uiso c R 1.00
H H12 0.9656 0.2947 0.4274 0.032 Uiso c R 1.00
H H13 0.8232 0.3611 0.4524 0.031 Uiso c R 1.00
H H14 1.2052 0.1090 0.5539 0.041 Uiso c R 1.00
H H15 1.1207 0.1103 0.4511 0.041 Uiso c R 1.00
H H16 1.1729 0.2964 0.4979 0.041 Uiso c R 1.00

loop_
_atom_site_aniso_label
_atom_site_aniso_U_11
_atom_site_aniso_U_22
_atom_site_aniso_U_33
_atom_site_aniso_U_12
_atom_site_aniso_U_13
_atom_site_aniso_U_23
O1 0.0226(5) 0.0525(6) 0.0307(5) -0.0012(4) 0.0116(4) -0.0059(4)
O2 0.0290(5) 0.0529(6) 0.0227(5) -0.0010(4) 0.0121(4) 0.0001(4)
O3 0.0266(5) 0.0508(6) 0.0308(5) 0.0069(4) 0.0127(4) 0.0052(4)
O4 0.0316(5) 0.0466(6) 0.0215(5) 0.0039(4) 0.0128(4) 0.0006(4)
C1 0.0230(6) 0.0262(6) 0.0264(6) -0.0009(5) 0.0101(5) -0.0033(5)
C2 0.0283(6) 0.0267(6) 0.0243(6) -0.0019(5) 0.0132(5) -0.0012(5)
C3 0.0243(6) 0.0386(8) 0.0239(6) -0.0014(6) 0.0066(5) 0.0000(6)
C4 0.0214(6) 0.0345(7) 0.0310(7) -0.0020(5) 0.0089(5) -0.0014(6)
C5 0.0268(6) 0.0242(6) 0.0329(7) -0.0010(5) 0.0154(5) -0.0019(5)
C6 0.0329(7) 0.0323(7) 0.0230(6) 0.0018(6) 0.0146(5) 0.0000(5)
C7 0.0256(6) 0.0372(7) 0.0224(6) 0.0037(6) 0.0070(5) -0.0020(5)
C8 0.0331(7) 0.0455(9) 0.0391(8) -0.0010(7) 0.0216(6) -0.0031(7)
C9 0.0238(6) 0.0270(6) 0.0240(6) -0.0025(5) 0.0088(5) -0.0018(5)
C10 0.0281(6) 0.0257(6) 0.0204(6) -0.0023(5) 0.0102(5) -0.0034(5)
C11 0.0299(7) 0.0326(7) 0.0195(6) 0.0029(6) 0.0084(5) 0.0019(5)
C12 0.0249(6) 0.0277(7) 0.0279(7) 0.0016(5) 0.0079(5) -0.0015(5)
C13 0.0281(6) 0.0223(6) 0.0287(6) -0.0038(5) 0.0126(5) -0.0054(5)
C14 0.0303(7) 0.0284(6) 0.0210(6) -0.0051(5) 0.0105(5) -0.0026(5)
C15 0.0257(6) 0.0292(7) 0.0208(6) -0.0032(5) 0.0060(5) 0.0003(5)
C16 0.0321(7) 0.0333(7) 0.0366(7) -0.0027(6) 0.0196(6) -0.0049(6)

loop_
_atom_type_symbol
_atom_type_description
_atom_type_scat_dispersion_real
_atom_type_scat_dispersion_imag
_atom_type_scat_source
C C 0.003 0.002
;
International Tables for Crystallography
(1992, Vol. C, Tables 4.2.6.8 and 6.1.1.4)
;
H H 0.000 0.000
;
International Tables for Crystallography
(1992, Vol. C, Table 6.1.1.4)
;
O O 0.011 0.006
;
International Tables for Crystallography
(1992, Vol. C, Tables 4.2.6.8 and 6.1.1.4)
;

loop_
_geom_angle_atom_site_label_1
_geom_angle_atom_site_label_2
_geom_angle_atom_site_label_3
_geom_angle
_geom_angle_publ_flag
O1 C1 C2 117.08(13) no
O1 C1 C7 120.26(11) no
C2 C1 C7 122.65(12) no
O2 C2 C1 114.58(12) no
O2 C2 C3 116.73(11) no
C1 C2 C3 128.68(14) no
C2 C3 C4 130.70(12) no
C3 C4 C5 130.60(12) no
C4 C5 C6 124.12(15) no
C4 C5 C8 119.37(12) no
C6 C5 C8 116.50(12) no
C5 C6 C7 131.27(14) no
C1 C7 C6 131.89(11) no
O3 C9 C10 117.29(13) no
O3 C9 C15 120.51(10) no
C10 C9 C15 122.18(12) no
O4 C10 C9 114.66(11) no
O4 C10 C11 116.60(11) no
C9 C10 C11 128.73(14) no
C10 C11 C12 131.32(12) no
C11 C12 C13 129.69(12) no
C12 C13 C14 124.45(14) no
C12 C13 C16 119.42(11) no
C14 C13 C16 116.11(12) no
C13 C14 C15 131.62(13) no
C9 C15 C14 131.83(10) no
C2 O2 H1 109.4(14) no
C10 O4 H9 110.9(14) no
C2 C3 H2 114.7 no
C4 C3 H2 114.6 no
C3 C4 H3 114.7 no
C5 C4 H3 114.7 no
C5 C6 H4 114.4 no
C7 C6 H4 114.3 no
C1 C7 H5 113.7 no
C6 C7 H5 114.4 no
C5 C8 H6 109.7 no
C5 C8 H7 109.2 no
C5 C8 H8 109.5 no
H6 C8 H7 109.5 no
H6 C8 H8 109.5 no
H7 C8 H8 109.5 no
C10 C11 H10 114.0 no
C12 C11 H10 114.6 no
C11 C12 H11 115.3 no
C13 C12 H11 115.0 no
C13 C14 H12 114.0 no
C15 C14 H12 114.4 no
C9 C15 H13 113.6 no
C14 C15 H13 114.5 no
C13 C16 H14 109.4 no
C13 C16 H15 109.5 no
C13 C16 H16 109.5 no
H14 C16 H15 109.5 no
H14 C16 H16 109.5 no
H15 C16 H16 109.5 no

loop_
_geom_bond_atom_site_label_1
_geom_bond_atom_site_label_2
_geom_bond_distance
_geom_bond_publ_flag
O1 C1 1.2571(17) yes
O2 C2 1.344(2) yes
O3 C9 1.2545(17) yes
O4 C10 1.3429(19) yes
C1 C2 1.4540(16) yes
C1 C7 1.431(2) yes
C2 C3 1.3674(18) yes
C3 C4 1.407(2) yes
C4 C5 1.370(2) yes
C5 C6 1.4162(17) yes
C5 C8 1.508(2) yes
C6 C7 1.362(2) yes
C9 C10 1.4606(16) yes
C9 C15 1.431(2) yes
C10 C11 1.3662(19) yes
C11 C12 1.411(2) yes
C12 C13 1.368(2) yes
C13 C14 1.4175(16) yes
C13 C16 1.506(2) yes
C14 C15 1.361(2) yes
O2 H1 0.97(2) no
O4 H9 0.94(2) no
C3 H2 0.950 no
C4 H3 0.950 no
C6 H4 0.950 no
C7 H5 0.950 no
C8 H6 0.950 no
C8 H7 0.950 no
C8 H8 0.950 no
C11 H10 0.950 no
C12 H11 0.950 no
C14 H12 0.950 no
C15 H13 0.950 no
C16 H14 0.950 no
C16 H15 0.950 no
C16 H16 0.950 no

loop_
_geom_contact_atom_site_label_1
_geom_contact_atom_site_label_2
_geom_contact_distance
_geom_contact_site_symmetry_2
_geom_contact_publ_flag
O1 O3 3.1299(15) . no
O1 O4 2.6976(15) . no
O1 C4 3.5258(17) 2_646 no
O1 C12 3.4369(16) 2_756 no
O1 C15 3.5549(14) 4_555 no
O2 O2 3.5977(13) 3_666 no
O2 O3 2.7606(15) . no
O2 C6 3.4983(17) 2_656 no
O2 C6 3.4528(17) 4_554 no
O3 O1 3.1299(15) . no
O3 O2 2.7606(15) . no
O4 O1 2.6976(15) . no
O4 C11 3.4727(17) 2_756 no
O4 C12 3.4014(17) 2_756 no
O4 C14 3.2589(15) 4_555 no
C1 C3 3.5923(19) 2_646 no
C1 C4 3.4312(18) 2_646 no
C2 C6 3.5360(19) 2_656 no
C3 C1 3.5923(19) 2_656 no
C3 C7 3.349(2) 2_656 no
C4 O1 3.5258(17) 2_656 no
C4 C1 3.4312(18) 2_656 no
C6 O2 3.4983(17) 2_646 no
C6 O2 3.4528(17) 4_555 no
C6 C2 3.5360(19) 2_646 no
C7 C3 3.349(2) 2_646 no
C8 C16 3.525(2) 4_455 no
C10 C11 3.4911(18) 2_756 no
C11 O4 3.4727(17) 2_746 no
C11 C10 3.4911(18) 2_746 no
C12 O1 3.4369(16) 2_746 no
C12 O4 3.4014(17) 2_746 no
C13 C13 3.5005(18) 3_756 no
C13 C14 3.4829(19) 3_756 no
C14 O4 3.2589(15) 4_554 no
C14 C13 3.4829(19) 3_756 no
C14 C14 3.3194(19) 3_766 no
C14 C15 3.5954(19) 3_766 no
C14 C16 3.592(2) 3_756 no
C15 O1 3.5549(14) 4_554 no
C15 C14 3.5954(19) 3_766 no
C15 C16 3.544(2) 3_756 no
C16 C8 3.525(2) 4_654 no
C16 C14 3.592(2) 3_756 no
C16 C15 3.544(2) 3_756 no
O1 H3 3.343 2_646 no
O1 H9 1.89(2) . no
O1 H11 2.563 2_756 no
O1 H13 2.902 4_555 no
O1 H14 2.933 2_756 no
O2 H4 3.447 2_656 no
O2 H4 2.600 4_554 no
O2 H6 3.471 2_646 no
O2 H7 3.123 2_656 no
O2 H9 3.29(2) . no
O3 H1 1.93(2) . no
O3 H2 3.312 3_666 no
O3 H5 2.772 4_554 no
O3 H6 3.206 2_646 no
O3 H7 2.864 2_656 no
O3 H8 3.577 2_646 no
O3 H10 3.255 2_756 no
O3 H11 3.581 2_756 no
O3 H16 3.053 3_766 no
O4 H1 3.30(2) . no
O4 H3 3.576 2_646 no
O4 H8 2.858 2_646 no
O4 H10 3.152 2_756 no
O4 H11 3.024 2_756 no
O4 H12 2.388 4_555 no
O4 H13 3.274 4_555 no
C1 H3 3.553 2_646 no
C1 H9 3.05(2) . no
C1 H11 3.530 2_756 no
C1 H13 3.471 4_555 no
C1 H14 3.347 2_756 no
C2 H4 3.598 4_554 no
C3 H5 3.527 2_656 no
C3 H14 3.460 1_455 no
C3 H16 3.510 1_455 no
C4 H11 3.335 1_455 no
C4 H13 3.487 3_666 no
C4 H14 3.297 1_455 no
C4 H16 3.488 1_455 no
C6 H2 3.576 2_646 no
C6 H4 3.341 3_667 no
C6 H6 3.348 3_667 no
C7 H2 3.288 2_646 no
C7 H6 3.270 3_667 no
C7 H13 3.321 4_555 no
C7 H14 3.230 2_756 no
C8 H1 3.53(2) 2_646 no
C8 H2 3.587 4_555 no
C8 H9 3.43(2) 2_656 no
C8 H11 3.343 1_455 no
C8 H14 3.492 4_455 no
C8 H15 3.224 4_455 no
C8 H16 3.285 4_455 no
C9 H1 3.12(2) . no
C9 H5 3.139 4_554 no
C9 H6 3.509 2_646 no
C9 H10 3.027 2_756 no
C9 H14 3.586 3_756 no
C9 H15 3.095 3_756 no
C9 H16 3.108 3_766 no
C10 H8 3.264 2_646 no
C10 H10 2.923 2_756 no
C10 H12 3.401 4_555 no
C10 H15 3.054 3_756 no
C11 H8 3.359 1_655 no
C11 H9 3.60(2) 2_746 no
C11 H10 3.473 2_756 no
C11 H12 3.572 4_555 no
C11 H15 3.157 3_756 no
C12 H3 3.135 1_655 no
C12 H8 3.193 1_655 no
C12 H9 3.32(2) 2_746 no
C12 H12 3.409 3_756 no
C12 H15 3.298 3_756 no
C13 H3 3.317 1_655 no
C13 H13 3.473 3_766 no
C13 H15 3.362 3_756 no
C14 H12 3.304 3_766 no
C14 H14 3.525 3_756 no
C14 H15 3.223 3_756 no
C15 H5 3.100 4_554 no
C15 H12 3.429 3_766 no
C15 H14 3.257 3_756 no
C15 H15 3.102 3_756 no
C15 H16 2.842 3_766 no
C16 H2 3.400 1_655 no
C16 H3 3.082 1_655 no
C16 H5 3.537 2_746 no
C16 H6 3.263 4_654 no
C16 H7 3.255 4_654 no
C16 H8 3.482 4_654 no
C16 H10 3.561 4_554 no
C16 H13 3.338 3_766 no
H1 O3 1.93(2) . no
H1 O4 3.30(2) . no
H1 C8 3.53(2) 2_656 no
H1 C9 3.12(2) . no
H1 H4 3.030 4_554 no
H1 H5 3.448 4_554 no
H1 H6 3.227 2_646 no
H1 H7 2.743 2_656 no
H1 H9 2.39(2) . no
H1 H11 3.567 2_756 no
H2 O3 3.312 3_666 no
H2 C6 3.576 2_656 no
H2 C7 3.288 2_656 no
H2 C8 3.587 4_554 no
H2 C16 3.400 1_455 no
H2 H4 3.450 4_554 no
H2 H5 3.223 2_656 no
H2 H6 3.366 4_554 no
H2 H7 2.948 4_554 no
H2 H13 3.233 3_666 no
H2 H14 3.072 1_455 no
H2 H16 2.844 1_455 no
H3 O1 3.343 2_656 no
H3 O4 3.576 2_656 no
H3 C1 3.553 2_656 no
H3 C12 3.135 1_455 no
H3 C13 3.317 1_455 no
H3 C16 3.082 1_455 no
H3 H9 3.382 2_656 no
H3 H11 2.716 1_455 no
H3 H13 2.789 3_666 no
H3 H14 2.784 1_455 no
H3 H16 2.806 1_455 no
H4 O2 3.447 2_646 no
H4 O2 2.600 4_555 no
H4 C2 3.598 4_555 no
H4 C6 3.341 3_667 no
H4 H1 3.030 4_555 no
H4 H2 3.450 4_555 no
H4 H4 2.838 3_667 no
H4 H6 2.866 3_667 no
H5 O3 2.772 4_555 no
H5 C3 3.527 2_646 no
H5 C9 3.139 4_555 no
H5 C15 3.100 4_555 no
H5 C16 3.537 2_756 no
H5 H1 3.448 4_555 no
H5 H2 3.223 2_646 no
H5 H6 2.690 3_667 no
H5 H13 2.640 4_555 no
H5 H14 2.703 2_756 no
H5 H15 3.597 2_756 no
H6 O2 3.471 2_656 no
H6 O3 3.206 2_656 no
H6 C6 3.348 3_667 no
H6 C7 3.270 3_667 no
H6 C9 3.509 2_656 no
H6 C16 3.263 4_455 no
H6 H1 3.227 2_656 no
H6 H2 3.366 4_555 no
H6 H4 2.866 3_667 no
H6 H5 2.690 3_667 no
H6 H9 3.346 2_656 no
H6 H14 2.996 4_455 no
H6 H15 3.038 4_455 no
H6 H16 3.211 4_455 no
H7 O2 3.123 2_646 no
H7 O3 2.864 2_646 no
H7 C16 3.255 4_455 no
H7 H1 2.743 2_646 no
H7 H2 2.948 4_555 no
H7 H10 3.377 1_455 no
H7 H11 3.178 1_455 no
H7 H14 3.325 4_455 no
H7 H15 3.143 4_455 no
H7 H16 2.779 4_455 no
H8 O3 3.577 2_656 no
H8 O4 2.858 2_656 no
H8 C10 3.264 2_656 no
H8 C11 3.359 1_455 no
H8 C12 3.193 1_455 no
H8 C16 3.482 4_455 no
H8 H9 2.809 2_656 no
H8 H10 3.120 1_455 no
H8 H11 2.849 1_455 no
H8 H15 2.949 4_455 no
H8 H16 3.349 4_455 no
H9 O1 1.89(2) . no
H9 O2 3.29(2) . no
H9 C1 3.05(2) . no
H9 C8 3.43(2) 2_646 no
H9 C11 3.60(2) 2_756 no
H9 C12 3.32(2) 2_756 no
H9 H1 2.39(2) . no
H9 H3 3.382 2_646 no
H9 H6 3.346 2_646 no
H9 H8 2.809 2_646 no
H9 H10 3.215 2_756 no
H9 H11 2.705 2_756 no
H9 H12 2.917 4_555 no
H9 H13 3.262 4_555 no
H10 O3 3.255 2_746 no
H10 O4 3.152 2_746 no
H10 C9 3.027 2_746 no
H10 C10 2.923 2_746 no
H10 C11 3.473 2_746 no
H10 C16 3.561 4_555 no
H10 H7 3.377 1_655 no
H10 H8 3.120 1_655 no
H10 H9 3.215 2_746 no
H10 H12 2.955 4_555 no
H10 H15 3.090 4_555 no
H10 H16 3.195 4_555 no
H11 O1 2.563 2_746 no
H11 O3 3.581 2_746 no
H11 O4 3.024 2_746 no
H11 C1 3.530 2_746 no
H11 C4 3.335 1_655 no
H11 C8 3.343 1_655 no
H11 H1 3.567 2_746 no
H11 H3 2.716 1_655 no
H11 H7 3.178 1_655 no
H11 H8 2.849 1_655 no
H11 H9 2.705 2_746 no
H11 H12 3.427 3_756 no
H12 O4 2.388 4_554 no
H12 C10 3.401 4_554 no
H12 C11 3.572 4_554 no
H12 C12 3.409 3_756 no
H12 C14 3.304 3_766 no
H12 C15 3.429 3_766 no
H12 H9 2.917 4_554 no
H12 H10 2.955 4_554 no
H12 H11 3.427 3_756 no
H12 H12 3.553 3_766 no
H13 O1 2.902 4_554 no
H13 O4 3.274 4_554 no
H13 C1 3.471 4_554 no
H13 C4 3.487 3_666 no
H13 C7 3.321 4_554 no
H13 C13 3.473 3_766 no
H13 C16 3.338 3_766 no
H13 H2 3.233 3_666 no
H13 H3 2.789 3_666 no
H13 H5 2.640 4_554 no
H13 H9 3.262 4_554 no
H13 H14 3.374 3_756 no
H13 H16 2.546 3_766 no
H14 O1 2.933 2_746 no
H14 C1 3.347 2_746 no
H14 C3 3.460 1_655 no
H14 C4 3.297 1_655 no
H14 C7 3.230 2_746 no
H14 C8 3.492 4_654 no
H14 C9 3.586 3_756 no
H14 C14 3.525 3_756 no
H14 C15 3.257 3_756 no
H14 H2 3.072 1_655 no
H14 H3 2.784 1_655 no
H14 H5 2.703 2_746 no
H14 H6 2.996 4_654 no
H14 H7 3.325 4_654 no
H14 H13 3.374 3_756 no
H15 C8 3.224 4_654 no
H15 C9 3.095 3_756 no
H15 C10 3.054 3_756 no
H15 C11 3.157 3_756 no
H15 C12 3.298 3_756 no
H15 C13 3.362 3_756 no
H15 C14 3.223 3_756 no
H15 C15 3.102 3_756 no
H15 H5 3.597 2_746 no
H15 H6 3.038 4_654 no
H15 H7 3.143 4_654 no
H15 H8 2.949 4_654 no
H15 H10 3.090 4_554 no
H16 O3 3.053 3_766 no
H16 C3 3.510 1_655 no
H16 C4 3.488 1_655 no
H16 C8 3.285 4_654 no
H16 C9 3.108 3_766 no
H16 C15 2.842 3_766 no
H16 H2 2.844 1_655 no
H16 H3 2.806 1_655 no
H16 H6 3.211 4_654 no
H16 H7 2.779 4_654 no
H16 H8 3.349 4_654 no
H16 H10 3.195 4_554 no
H16 H13 2.546 3_766 no

loop_
_geom_hbond_atom_site_label_D
_geom_hbond_atom_site_label_H
_geom_hbond_atom_site_label_A
_geom_hbond_site_symmetry_A
_geom_hbond_distance_DH
_geom_hbond_distance_HA
_geom_hbond_distance_DA
_geom_hbond_angle_DHA
_geom_hbond_publ_flag
O2 H1 O1 . 0.97(2) 2.04(2) 2.5877(12) 113.7(19) yes
O2 H1 O3 . 0.97(2) 1.93(2) 2.7606(15) 142.3(19) yes
O4 H9 O1 . 0.94(2) 1.89(2) 2.6976(15) 142.4(19) yes
O4 H9 O3 . 0.94(2) 2.09(2) 2.5989(12) 112.6(19) yes
C6 H4 O2 4_555 0.95 2.600 3.4528(17) 150 yes
C12 H11 O1 2_746 0.95 2.563 3.4369(16) 153 yes
C14 H12 O4 4_554 0.95 2.388 3.2589(15) 152 yes

loop_
_geom_torsion_atom_site_label_1
_geom_torsion_atom_site_label_2
_geom_torsion_atom_site_label_3
_geom_torsion_atom_site_label_4
_geom_torsion
_geom_torsion_publ_flag
O1 C1 C2 O2 1.19(17) no
O1 C1 C2 C3 -177.96(13) no
O1 C1 C7 C6 179.68(14) no
C2 C1 C7 C6 -1.5(2) no
C7 C1 C2 O2 -177.69(12) no
C7 C1 C2 C3 3.2(2) no
O2 C2 C3 C4 179.56(13) no
C1 C2 C3 C4 -1.3(2) no
C2 C3 C4 C5 -1.6(2) no
C3 C4 C5 C6 1.1(2) no
C3 C4 C5 C8 -178.03(14) no
C4 C5 C6 C7 1.4(2) no
C8 C5 C6 C7 -179.44(14) no
C5 C6 C7 C1 -1.4(2) no
O3 C9 C10 O4 2.94(17) no
O3 C9 C10 C11 -176.20(13) no
O3 C9 C15 C14 176.88(14) no
C10 C9 C15 C14 -4.5(2) no
C15 C9 C10 O4 -175.71(12) no
C15 C9 C10 C11 5.2(2) no
O4 C10 C11 C12 178.27(13) no
C9 C10 C11 C12 -2.6(2) no
C10 C11 C12 C13 0.3(2) no
C11 C12 C13 C14 -1.0(2) no
C11 C12 C13 C16 -179.76(13) no
C12 C13 C14 C15 2.0(2) no
C16 C13 C14 C15 -179.27(14) no
C13 C14 C15 C9 0.7(2) no

loop_
_cod_related_entry_id
_cod_related_entry_database
_cod_related_entry_code
1 ChemSpider 14559263
